data_7039881
loop_
_publ_author_name
'Spallek, Tatiana'
'He\&s, Oliver'
'Meermann-Zimmermann, Melanie'
'Meermann, Christian'
'Klimpel, Michael G.'
'Estler, Frank'
'Schneider, David'
'Scherer, Wolfgang'
'Tafipolsky, Maxim'
'T\"ornroos, Karl W'
'Maichle-M\"ossmer, C\"acilia'
'Sirsch, Peter'
'Anwander, Reiner'

_publ_section_title
;
 Synthesis and structural diversity of trivalent rare-earth metal
 diisopropylamide complexes.
;
_journal_issue 35
_journal_name_full 'Dalton transactions (Cambridge, England : 2003)'
_journal_page_first 13750
_journal_page_last 13765
_journal_paper_doi 10.1039/c6dt01568a
_journal_volume 45
_journal_year 2016
_chemical_formula_sum 'C28 H64 Li N4 O Y'
_chemical_formula_weight 568.68
_chemical_name_systematic
;
 ?
;
_space_group_crystal_system monoclinic
_space_group_IT_number 14
_space_group_name_Hall '-P 2ybc'
_space_group_name_H-M_alt 'P 1 21/c 1'
_symmetry_space_group_name_Hall '-P 2ybc'
_symmetry_space_group_name_H-M 'P 1 21/c 1'
_atom_sites_solution_hydrogens geom
_audit_creation_method SHELXL-2013
_audit_update_record
;
2016-03-31 deposited with the CCDC.
2016-05-26 downloaded from the CCDC.
;
_cell_angle_alpha 90
_cell_angle_beta 94.0690(10)
_cell_angle_gamma 90
_cell_formula_units_Z 8
_cell_length_a 15.2060(6)
_cell_length_b 21.1050(7)
_cell_length_c 21.0749(8)
_cell_measurement_reflns_used 9886
_cell_measurement_temperature 100(2)
_cell_measurement_theta_max 60.14
_cell_measurement_theta_min 4.86
_cell_volume 6746.4(4)
_computing_cell_refinement 'APEX2 v2014.1-1 (Bruker AXS)'
_computing_data_collection 'COSMO v1.61'
_computing_data_reduction 'SAINT V8.27B (Bruker AXS Inc., 2012)'
_computing_structure_refinement 'SHELXL-2013 (Sheldrick, 2013)'
_computing_structure_solution 'SHELXS-97 (Sheldrick 2008)'
_diffrn_ambient_temperature 100(2)
_diffrn_measured_fraction_theta_full 1.000
_diffrn_measured_fraction_theta_max 0.996
_diffrn_measurement_device_type 'APEX II DUO'
_diffrn_measurement_method omega/phi-scans
_diffrn_radiation_monochromator multilayer
_diffrn_radiation_source 'Imus-focus sealed tube'
_diffrn_radiation_type MoK\a
_diffrn_radiation_wavelength 0.71073
_diffrn_reflns_av_R_equivalents 0.0391
_diffrn_reflns_av_unetI/netI 0.0440
_diffrn_reflns_Laue_measured_fraction_full 1.000
_diffrn_reflns_Laue_measured_fraction_max 0.996
_diffrn_reflns_limit_h_max 12
_diffrn_reflns_limit_h_min -20
_diffrn_reflns_limit_k_max 27
_diffrn_reflns_limit_k_min -27
_diffrn_reflns_limit_l_max 27
_diffrn_reflns_limit_l_min -28
_diffrn_reflns_number 66778
_diffrn_reflns_point_group_measured_fraction_full 1.000
_diffrn_reflns_point_group_measured_fraction_max 0.996
_diffrn_reflns_theta_full 25.242
_diffrn_reflns_theta_max 28.281
_diffrn_reflns_theta_min 1.367
_exptl_absorpt_coefficient_mu 1.752
_exptl_absorpt_correction_T_max 1.0000
_exptl_absorpt_correction_T_min 0.9162
_exptl_absorpt_correction_type numerical
_exptl_absorpt_process_details sadabs
_exptl_crystal_colour colourless
_exptl_crystal_density_diffrn 1.120
_exptl_crystal_description block
_exptl_crystal_F_000 2480
_exptl_crystal_size_max 0.318
_exptl_crystal_size_mid 0.270
_exptl_crystal_size_min 0.269
_refine_diff_density_max 0.585
_refine_diff_density_min -0.408
_refine_diff_density_rms 0.057
_refine_ls_extinction_method none
_refine_ls_goodness_of_fit_ref 1.022
_refine_ls_hydrogen_treatment constr
_refine_ls_matrix_type full
_refine_ls_number_parameters 725
_refine_ls_number_reflns 16673
_refine_ls_number_restraints 1266
_refine_ls_restrained_S_all 0.987
_refine_ls_R_factor_all 0.0616
_refine_ls_R_factor_gt 0.0352
_refine_ls_shift/su_max 0.001
_refine_ls_shift/su_mean 0.000
_refine_ls_structure_factor_coef Fsqd
_refine_ls_weighting_details 'w=1/[\s^2^(Fo^2^)+(0.0319P)^2^+2.0686P] where P=(Fo^2^+2Fc^2^)/3'
_refine_ls_weighting_scheme calc
_refine_ls_wR_factor_gt 0.0708
_refine_ls_wR_factor_ref 0.0782
_reflns_Friedel_coverage 0.000
_reflns_number_gt 12299
_reflns_number_total 16673
_reflns_threshold_expression 'I > 2\s(I)'
_cod_data_source_file c6dt01568a2.cif
_cod_data_source_block ts121
_cod_depositor_comments 'Adding full bibliography for 7039866--7039885.cif.'
_cod_database_code 7039881
_shelx_space_group_comment
;
The symmetry employed for this shelxl refinement is uniquely defined
by the following loop, which should always be used as a source of
symmetry information in preference to the above space-group names.
They are only intended as comments.
;
_shelx_estimated_absorpt_t_min 0.606
_shelx_estimated_absorpt_t_max 0.650
_shelxl_version_number 2013-3

loop_
_space_group_symop_operation_xyz
'x, y, z'
'-x, y+1/2, -z+1/2'
'-x, -y, -z'
'x, -y-1/2, z-1/2'

loop_
_atom_site_label
_atom_site_type_symbol
_atom_site_fract_x
_atom_site_fract_y
_atom_site_fract_z
_atom_site_U_iso_or_equiv
_atom_site_adp_type
_atom_site_occupancy
_atom_site_site_symmetry_order
_atom_site_calc_flag
_atom_site_refinement_flags_posn
_atom_site_refinement_flags_adp
_atom_site_refinement_flags_occupancy
_atom_site_disorder_assembly
_atom_site_disorder_group
C1 C 0.35561(12) 0.15959(8) -0.05198(8) 0.0216(4) Uani 1 1 d . U . . .
H1 H 0.4009 0.1681 -0.0831 0.026 Uiso 1 1 calc R U . . .
C2 C 0.26920(13) 0.18636(9) -0.08308(9) 0.0275(4) Uani 1 1 d . U . . .
H2A H 0.2204 0.1750 -0.0573 0.041 Uiso 1 1 calc R U . . .
H2B H 0.2585 0.1685 -0.1259 0.041 Uiso 1 1 calc R U . . .
H2C H 0.2735 0.2326 -0.0859 0.041 Uiso 1 1 calc R U . . .
C3 C 0.34938(13) 0.08673(8) -0.04797(10) 0.0290(4) Uani 1 1 d . U . . .
H3A H 0.4061 0.0695 -0.0309 0.043 Uiso 1 1 calc R U . . .
H3B H 0.3349 0.0694 -0.0905 0.043 Uiso 1 1 calc R U . . .
H3C H 0.3033 0.0750 -0.0199 0.043 Uiso 1 1 calc R U . . .
C4 C 0.32190(12) 0.21258(8) 0.04938(8) 0.0208(4) Uani 1 1 d . U . . .
H4 H 0.2825 0.2433 0.0250 0.025 Uiso 1 1 calc R U . . .
C5 C 0.36842(13) 0.24785(9) 0.10551(9) 0.0263(4) Uani 1 1 d . U . . .
H5A H 0.4040 0.2179 0.1320 0.039 Uiso 1 1 calc R U . . .
H5B H 0.3243 0.2675 0.1310 0.039 Uiso 1 1 calc R U . . .
H5C H 0.4067 0.2807 0.0896 0.039 Uiso 1 1 calc R U . . .
C6 C 0.26396(13) 0.16039(9) 0.07493(10) 0.0304(5) Uani 1 1 d . U . . .
H6A H 0.2310 0.1393 0.0393 0.046 Uiso 1 1 calc R U . . .
H6B H 0.2226 0.1791 0.1032 0.046 Uiso 1 1 calc R U . . .
H6C H 0.3013 0.1294 0.0987 0.046 Uiso 1 1 calc R U . . .
C7 C 0.39415(12) 0.36571(9) -0.04482(9) 0.0232(4) Uani 1 1 d . U . . .
H7 H 0.3743 0.3245 -0.0643 0.028 Uiso 1 1 calc R U . . .
C8 C 0.31745(13) 0.38904(9) -0.00709(10) 0.0287(4) Uani 1 1 d . U . . .
H8A H 0.3081 0.3592 0.0274 0.043 Uiso 1 1 calc R U . . .
H8B H 0.2637 0.3918 -0.0355 0.043 Uiso 1 1 calc R U . . .
H8C H 0.3317 0.4309 0.0109 0.043 Uiso 1 1 calc R U . . .
C9 C 0.40752(14) 0.41045(9) -0.10067(9) 0.0320(5) Uani 1 1 d . U . . .
H9A H 0.4259 0.4522 -0.0843 0.048 Uiso 1 1 calc R U . . .
H9B H 0.3521 0.4145 -0.1270 0.048 Uiso 1 1 calc R U . . .
H9C H 0.4531 0.3932 -0.1264 0.048 Uiso 1 1 calc R U . . .
C10 C 0.51365(12) 0.40738(8) 0.02780(9) 0.0232(4) Uani 1 1 d . U . . .
H10 H 0.4779 0.4451 0.0132 0.028 Uiso 1 1 calc R U . . .
C11 C 0.50949(14) 0.40231(9) 0.10001(9) 0.0325(5) Uani 1 1 d . U . . .
H11A H 0.4479 0.3981 0.1103 0.049 Uiso 1 1 calc R U . . .
H11B H 0.5350 0.4405 0.1203 0.049 Uiso 1 1 calc R U . . .
H11C H 0.5429 0.3651 0.1157 0.049 Uiso 1 1 calc R U . . .
C12 C 0.60839(13) 0.41880(9) 0.01028(11) 0.0324(5) Uani 1 1 d . U . . .
H12A H 0.6442 0.3812 0.0211 0.049 Uiso 1 1 calc R U . . .
H12B H 0.6330 0.4554 0.0340 0.049 Uiso 1 1 calc R U . . .
H12C H 0.6085 0.4271 -0.0355 0.049 Uiso 1 1 calc R U . . .
C13 C 0.64222(12) 0.24493(8) 0.07363(9) 0.0242(4) Uani 1 1 d . U . . .
H13 H 0.6075 0.2838 0.0612 0.029 Uiso 1 1 calc R U . . .
C14 C 0.63664(14) 0.23913(9) 0.14589(10) 0.0320(5) Uani 1 1 d . U . . .
H14A H 0.5750 0.2331 0.1554 0.048 Uiso 1 1 calc R U . . .
H14B H 0.6596 0.2779 0.1667 0.048 Uiso 1 1 calc R U . . .
H14C H 0.6717 0.2028 0.1617 0.048 Uiso 1 1 calc R U . . .
C15 C 0.73701(13) 0.25995(9) 0.05797(11) 0.0346(5) Uani 1 1 d . U . . .
H15A H 0.7763 0.2258 0.0738 0.052 Uiso 1 1 calc R U . . .
H15B H 0.7558 0.2999 0.0783 0.052 Uiso 1 1 calc R U . . .
H15C H 0.7395 0.2637 0.0118 0.052 Uiso 1 1 calc R U . . .
C16 C 0.65725(13) 0.14055(9) 0.02073(11) 0.0317(5) Uani 1 1 d . U . . .
H16 H 0.7074 0.1583 -0.0019 0.038 Uiso 1 1 calc R U . . .
C17 C 0.69569(14) 0.10231(10) 0.07817(12) 0.0442(6) Uani 1 1 d . U . . .
H17A H 0.7346 0.1295 0.1054 0.066 Uiso 1 1 calc R U . . .
H17B H 0.7294 0.0664 0.0633 0.066 Uiso 1 1 calc R U . . .
H17C H 0.6476 0.0866 0.1025 0.066 Uiso 1 1 calc R U . . .
C18 C 0.60525(14) 0.09598(10) -0.02468(12) 0.0392(6) Uani 1 1 d . U . . .
H18A H 0.5583 0.0756 -0.0024 0.059 Uiso 1 1 calc R U . . .
H18B H 0.6448 0.0635 -0.0398 0.059 Uiso 1 1 calc R U . . .
H18C H 0.5792 0.1201 -0.0610 0.059 Uiso 1 1 calc R U . . .
C19 C 0.62793(13) 0.26507(9) -0.12513(10) 0.0320(5) Uani 1 1 d . U . . .
H19A H 0.6457 0.2700 -0.0788 0.038 Uiso 0.83(2) 1 calc R U P A 1
H19C H 0.6339 0.2783 -0.0795 0.038 Uiso 0.17(2) 1 calc R U P A 2
C20 C 0.64554(14) 0.32926(10) -0.15677(10) 0.0357(5) Uani 1 1 d . U . . .
H20A H 0.6371 0.3249 -0.2031 0.054 Uiso 1 1 calc R U . . .
H20B H 0.7062 0.3426 -0.1450 0.054 Uiso 1 1 calc R U . . .
H20C H 0.6045 0.3611 -0.1423 0.054 Uiso 1 1 calc R U . . .
C21 C 0.6897(4) 0.2147(2) -0.1509(4) 0.0441(14) Uani 0.83(2) 1 d . U P A 1
H21A H 0.6791 0.1737 -0.1308 0.066 Uiso 0.83(2) 1 calc R U P A 1
H21B H 0.7512 0.2273 -0.1411 0.066 Uiso 0.83(2) 1 calc R U P A 1
H21C H 0.6780 0.2109 -0.1971 0.066 Uiso 0.83(2) 1 calc R U P A 1
C21A C 0.7127(18) 0.2231(13) -0.1270(17) 0.0441(14) Uani 0.17(2) 1 d . U P A 2
H21D H 0.7021 0.1818 -0.1079 0.066 Uiso 0.17(2) 1 calc R U P A 2
H21E H 0.7621 0.2441 -0.1032 0.066 Uiso 0.17(2) 1 calc R U P A 2
H21F H 0.7269 0.2173 -0.1713 0.066 Uiso 0.17(2) 1 calc R U P A 2
C22 C 0.49753(16) 0.23368(10) -0.19467(10) 0.0400(6) Uani 1 1 d . U . . .
H22A H 0.5357 0.2579 -0.2229 0.048 Uiso 0.172(13) 1 calc R U P B 1
H22C H 0.5367 0.2543 -0.2248 0.048 Uiso 0.828(13) 1 calc R U P B 2
C23 C 0.5300(19) 0.1528(10) -0.2014(11) 0.0503(13) Uani 0.172(13) 1 d . U P B 1
H23A H 0.5936 0.1490 -0.1910 0.076 Uiso 0.172(13) 1 calc R U P B 1
H23B H 0.5158 0.1381 -0.2451 0.076 Uiso 0.172(13) 1 calc R U P B 1
H23C H 0.4984 0.1268 -0.1719 0.076 Uiso 0.172(13) 1 calc R U P B 1
C23A C 0.4877(4) 0.1650(2) -0.21318(19) 0.0503(13) Uani 0.828(13) 1 d . U P B 2
H23D H 0.5457 0.1444 -0.2096 0.076 Uiso 0.828(13) 1 calc R U P B 2
H23E H 0.4625 0.1619 -0.2572 0.076 Uiso 0.828(13) 1 calc R U P B 2
H23F H 0.4486 0.1438 -0.1848 0.076 Uiso 0.828(13) 1 calc R U P B 2
C24 C 0.40612(15) 0.26359(12) -0.20492(10) 0.0470(6) Uani 1 1 d . U . . .
H24A H 0.3671 0.2455 -0.1745 0.071 Uiso 1 1 calc R U . . .
H24B H 0.3819 0.2549 -0.2484 0.071 Uiso 1 1 calc R U . . .
H24C H 0.4107 0.3095 -0.1984 0.071 Uiso 1 1 calc R U . . .
C51 C 0.11421(14) -0.01689(10) 0.39440(9) 0.0305(5) Uani 1 1 d . U . . .
H51A H 0.1613 0.0151 0.3882 0.037 Uiso 0.24(2) 1 calc R U P C 1
H51C H 0.1618 0.0149 0.3886 0.037 Uiso 0.76(2) 1 calc R U P C 2
C52 C 0.03527(15) 0.01778(10) 0.41837(9) 0.0380(5) Uani 1 1 d . U . . .
H52A H 0.0135 0.0490 0.3866 0.057 Uiso 1 1 calc R U . . .
H52B H 0.0530 0.0394 0.4584 0.057 Uiso 1 1 calc R U . . .
H52C H -0.0116 -0.0128 0.4255 0.057 Uiso 1 1 calc R U . . .
C53 C 0.1360(11) -0.0500(9) 0.4612(9) 0.029(3) Uani 0.24(2) 1 d . U P C 1
H53A H 0.0914 -0.0823 0.4679 0.044 Uiso 0.24(2) 1 calc R U P C 1
H53B H 0.1357 -0.0182 0.4950 0.044 Uiso 0.24(2) 1 calc R U P C 1
H53C H 0.1943 -0.0699 0.4618 0.044 Uiso 0.24(2) 1 calc R U P C 1
C53A C 0.1514(4) -0.0683(3) 0.4405(4) 0.0364(14) Uani 0.76(2) 1 d . U P C 2
H53D H 0.1054 -0.0996 0.4472 0.055 Uiso 0.76(2) 1 calc R U P C 2
H53E H 0.1710 -0.0488 0.4813 0.055 Uiso 0.76(2) 1 calc R U P C 2
H53F H 0.2014 -0.0892 0.4224 0.055 Uiso 0.76(2) 1 calc R U P C 2
C54 C 0.15480(17) -0.06993(13) 0.28992(17) 0.0234(8) Uani 0.724(7) 1 d . U P D 1
H54 H 0.1325 -0.0591 0.2455 0.028 Uiso 0.724(7) 1 calc R U P D 1
C55 C 0.2455(6) -0.0408(5) 0.2991(3) 0.0338(12) Uani 0.724(7) 1 d . U P D 1
H55A H 0.2409 0.0053 0.2936 0.051 Uiso 0.724(7) 1 calc R U P D 1
H55B H 0.2832 -0.0583 0.2676 0.051 Uiso 0.724(7) 1 calc R U P D 1
H55C H 0.2710 -0.0503 0.3420 0.051 Uiso 0.724(7) 1 calc R U P D 1
C56 C 0.1619(3) -0.1423(2) 0.2920(2) 0.0293(10) Uani 0.724(7) 1 d . U P D 1
H56A H 0.1833 -0.1558 0.3348 0.044 Uiso 0.724(7) 1 calc R U P D 1
H56B H 0.2031 -0.1565 0.2612 0.044 Uiso 0.724(7) 1 calc R U P D 1
H56C H 0.1037 -0.1609 0.2812 0.044 Uiso 0.724(7) 1 calc R U P D 1
C54A C 0.1681(4) -0.0860(3) 0.3275(4) 0.0200(19) Uani 0.276(7) 1 d . U P D 2
H54A H 0.1792 -0.1114 0.3673 0.024 Uiso 0.276(7) 1 calc R U P D 2
C55A C 0.2521(17) -0.0443(14) 0.3150(10) 0.0338(12) Uani 0.276(7) 1 d . U P D 2
H55D H 0.2373 -0.0147 0.2801 0.051 Uiso 0.276(7) 1 calc R U P D 2
H55E H 0.3003 -0.0720 0.3037 0.051 Uiso 0.276(7) 1 calc R U P D 2
H55F H 0.2706 -0.0205 0.3536 0.051 Uiso 0.276(7) 1 calc R U P D 2
C56A C 0.1452(8) -0.1289(6) 0.2720(6) 0.026(2) Uani 0.276(7) 1 d . U P D 2
H56D H 0.1005 -0.1595 0.2835 0.038 Uiso 0.276(7) 1 calc R U P D 2
H56E H 0.1981 -0.1515 0.2608 0.038 Uiso 0.276(7) 1 calc R U P D 2
H56F H 0.1218 -0.1036 0.2356 0.038 Uiso 0.276(7) 1 calc R U P D 2
C61 C -0.17783(13) -0.00322(8) 0.30061(9) 0.0248(4) Uani 1 1 d . U . . .
H61 H -0.1417 0.0363 0.3056 0.030 Uiso 1 1 calc R U . . .
C62 C -0.21391(14) -0.01434(10) 0.36613(10) 0.0341(5) Uani 1 1 d . U . . .
H62A H -0.2558 -0.0497 0.3633 0.051 Uiso 1 1 calc R U . . .
H62B H -0.2439 0.0240 0.3795 0.051 Uiso 1 1 calc R U . . .
H62C H -0.1651 -0.0245 0.3973 0.051 Uiso 1 1 calc R U . . .
C63 C -0.25396(13) 0.01353(10) 0.25202(10) 0.0313(5) Uani 1 1 d . U . . .
H63A H -0.2306 0.0224 0.2108 0.047 Uiso 1 1 calc R U . . .
H63B H -0.2848 0.0511 0.2665 0.047 Uiso 1 1 calc R U . . .
H63C H -0.2952 -0.0222 0.2477 0.047 Uiso 1 1 calc R U . . .
C64 C -0.15817(12) -0.10565(8) 0.24391(9) 0.0230(4) Uani 1 1 d . U . . .
H64 H -0.1912 -0.0880 0.2051 0.028 Uiso 1 1 calc R U . . .
C65 C -0.08551(13) -0.14870(8) 0.22226(9) 0.0276(4) Uani 1 1 d . U . . .
H65A H -0.0429 -0.1234 0.2004 0.041 Uiso 1 1 calc R U . . .
H65B H -0.1114 -0.1809 0.1931 0.041 Uiso 1 1 calc R U . . .
H65C H -0.0555 -0.1695 0.2594 0.041 Uiso 1 1 calc R U . . .
C66 C -0.22227(13) -0.14609(9) 0.27986(10) 0.0326(5) Uani 1 1 d . U . . .
H66A H -0.1927 -0.1608 0.3200 0.049 Uiso 1 1 calc R U . . .
H66B H -0.2412 -0.1827 0.2538 0.049 Uiso 1 1 calc R U . . .
H66C H -0.2738 -0.1206 0.2887 0.049 Uiso 1 1 calc R U . . .
C71 C -0.04371(13) 0.16831(9) 0.27712(10) 0.0317(5) Uani 1 1 d . U . . .
H71 H -0.0064 0.2058 0.2680 0.038 Uiso 1 1 calc R U . . .
C72 C -0.12311(15) 0.16808(10) 0.22849(11) 0.0400(5) Uani 1 1 d . U . . .
H72A H -0.1026 0.1670 0.1854 0.060 Uiso 1 1 calc R U . . .
H72B H -0.1582 0.2064 0.2337 0.060 Uiso 1 1 calc R U . . .
H72C H -0.1594 0.1306 0.2351 0.060 Uiso 1 1 calc R U . . .
C73 C -0.07554(15) 0.17673(11) 0.34406(12) 0.0488(7) Uani 1 1 d . U . . .
H73A H -0.1162 0.1423 0.3529 0.073 Uiso 1 1 calc R U . . .
H73B H -0.1060 0.2175 0.3466 0.073 Uiso 1 1 calc R U . . .
H73C H -0.0248 0.1758 0.3754 0.073 Uiso 1 1 calc R U . . .
C74 C 0.10497(13) 0.12356(9) 0.27497(9) 0.0249(4) Uani 1 1 d . U . . .
H74 H 0.1335 0.0810 0.2733 0.030 Uiso 1 1 calc R U . . .
C75 C 0.13712(16) 0.16051(11) 0.21849(10) 0.0427(6) Uani 1 1 d . U . . .
H75A H 0.1177 0.1389 0.1788 0.064 Uiso 1 1 calc R U . . .
H75B H 0.2017 0.1628 0.2223 0.064 Uiso 1 1 calc R U . . .
H75C H 0.1126 0.2035 0.2182 0.064 Uiso 1 1 calc R U . . .
C76 C 0.14346(13) 0.15420(9) 0.33692(9) 0.0290(4) Uani 1 1 d . U . . .
H76A H 0.1200 0.1972 0.3403 0.044 Uiso 1 1 calc R U . . .
H76B H 0.2078 0.1560 0.3367 0.044 Uiso 1 1 calc R U . . .
H76C H 0.1271 0.1289 0.3733 0.044 Uiso 1 1 calc R U . . .
C81 C 0.08729(13) -0.03266(9) 0.10625(9) 0.0263(4) Uani 1 1 d . U . . .
H81 H 0.0653 -0.0174 0.0631 0.032 Uiso 1 1 calc R U . . .
C82 C 0.17890(15) -0.00429(13) 0.12065(11) 0.0502(7) Uani 1 1 d . U . . .
H82A H 0.1744 0.0420 0.1227 0.075 Uiso 1 1 calc R U . . .
H82B H 0.2170 -0.0162 0.0870 0.075 Uiso 1 1 calc R U . . .
H82C H 0.2042 -0.0205 0.1615 0.075 Uiso 1 1 calc R U . . .
C83 C 0.09223(15) -0.10475(10) 0.10310(10) 0.0378(5) Uani 1 1 d . U . . .
H83A H 0.1140 -0.1214 0.1447 0.057 Uiso 1 1 calc R U . . .
H83B H 0.1325 -0.1172 0.0710 0.057 Uiso 1 1 calc R U . . .
H83C H 0.0334 -0.1219 0.0916 0.057 Uiso 1 1 calc R U . . .
C84 C -0.05507(12) 0.01749(9) 0.11988(8) 0.0222(4) Uani 1 1 d . U . . .
H84 H -0.0926 0.0301 0.1548 0.027 Uiso 1 1 calc R U . . .
C85 C -0.04033(14) 0.07853(9) 0.08215(9) 0.0298(5) Uani 1 1 d . U . . .
H85A H -0.0102 0.1099 0.1102 0.045 Uiso 1 1 calc R U . . .
H85B H -0.0974 0.0955 0.0655 0.045 Uiso 1 1 calc R U . . .
H85C H -0.0040 0.0691 0.0467 0.045 Uiso 1 1 calc R U . . .
C86 C -0.11067(12) -0.02975(9) 0.07869(9) 0.0259(4) Uani 1 1 d . U . . .
H86A H -0.0776 -0.0432 0.0428 0.039 Uiso 1 1 calc R U . . .
H86B H -0.1658 -0.0094 0.0627 0.039 Uiso 1 1 calc R U . . .
H86C H -0.1241 -0.0668 0.1044 0.039 Uiso 1 1 calc R U . . .
C01 C 0.44197(15) 0.03013(9) 0.12456(10) 0.0356(5) Uani 1 1 d . U . . .
H01A H 0.4862 -0.0011 0.1122 0.043 Uiso 0.690(10) 1 calc R U P E 1
H01B H 0.3928 0.0315 0.0912 0.043 Uiso 0.690(10) 1 calc R U P E 1
H01C H 0.4676 0.0083 0.0886 0.043 Uiso 0.310(10) 1 calc R U P E 2
H01D H 0.3774 0.0336 0.1154 0.043 Uiso 0.310(10) 1 calc R U P E 2
C02 C 0.4088(3) 0.0141(2) 0.1895(2) 0.0458(13) Uani 0.690(10) 1 d . U P E 1
H02A H 0.3519 0.0353 0.1957 0.055 Uiso 0.690(10) 1 calc R U P E 1
H02B H 0.4017 -0.0322 0.1948 0.055 Uiso 0.690(10) 1 calc R U P E 1
C02A C 0.4630(11) -0.0046(4) 0.1849(4) 0.049(3) Uani 0.310(10) 1 d . U P E 2
H02C H 0.4127 -0.0320 0.1945 0.059 Uiso 0.310(10) 1 calc R U P E 2
H02D H 0.5153 -0.0319 0.1810 0.059 Uiso 0.310(10) 1 calc R U P E 2
C03 C 0.4797(2) 0.03914(13) 0.23363(12) 0.0605(8) Uani 1 1 d . U . . .
H03A H 0.5283 0.0081 0.2402 0.073 Uiso 0.690(10) 1 calc R U P E 1
H03B H 0.4573 0.0496 0.2753 0.073 Uiso 0.690(10) 1 calc R U P E 1
H03C H 0.5259 0.0233 0.2651 0.073 Uiso 0.310(10) 1 calc R U P E 2
H03D H 0.4256 0.0479 0.2556 0.073 Uiso 0.310(10) 1 calc R U P E 2
C04 C 0.51038(16) 0.09777(10) 0.20127(10) 0.0403(6) Uani 1 1 d . U . . .
H04A H 0.4846 0.1361 0.2198 0.048 Uiso 1 1 calc R U . . .
H04B H 0.5754 0.1011 0.2063 0.048 Uiso 1 1 calc R U . . .
C05 C -0.09907(18) -0.16992(12) 0.45218(12) 0.0516(7) Uani 1 1 d . U . . .
H05A H -0.1611 -0.1731 0.4346 0.062 Uiso 0.650(8) 1 calc R U P F 1
H05B H -0.0930 -0.1324 0.4803 0.062 Uiso 0.650(8) 1 calc R U P F 1
H05C H -0.1056 -0.1274 0.4711 0.062 Uiso 0.350(8) 1 calc R U P F 2
H05D H -0.1579 -0.1837 0.4341 0.062 Uiso 0.350(8) 1 calc R U P F 2
C06 C -0.0695(3) -0.2333(3) 0.4904(2) 0.0343(7) Uani 0.650(8) 1 d . U P F 1
H06A H -0.0737 -0.2278 0.5367 0.041 Uiso 0.650(8) 1 calc R U P F 1
H06B H -0.1062 -0.2699 0.4757 0.041 Uiso 0.650(8) 1 calc R U P F 1
C07 C 0.0251(3) -0.2418(2) 0.4745(2) 0.0343(7) Uani 0.650(8) 1 d . U P F 1
H07A H 0.0444 -0.2865 0.4787 0.041 Uiso 0.650(8) 1 calc R U P F 1
H07B H 0.0659 -0.2144 0.5010 0.041 Uiso 0.650(8) 1 calc R U P F 1
C06A C -0.0725(6) -0.2077(5) 0.4948(4) 0.0343(7) Uani 0.350(8) 1 d . U P F 2
H06C H -0.1231 -0.2289 0.5131 0.041 Uiso 0.350(8) 1 calc R U P F 2
H06D H -0.0379 -0.1851 0.5293 0.041 Uiso 0.350(8) 1 calc R U P F 2
C07A C -0.0163(8) -0.2553(4) 0.4647(4) 0.044(2) Uani 0.350(8) 1 d . U P F 2
H07C H -0.0509 -0.2934 0.4516 0.053 Uiso 0.350(8) 1 calc R U P F 2
H07D H 0.0339 -0.2682 0.4944 0.053 Uiso 0.350(8) 1 calc R U P F 2
C08A C 0.01689(16) -0.22045(10) 0.40551(10) 0.0378(5) Uani 1 1 d . U . . .
H08A H 0.0756 -0.2095 0.3912 0.045 Uiso 0.650(8) 1 calc R U P F 1
H08B H -0.0086 -0.2548 0.3780 0.045 Uiso 0.650(8) 1 calc R U P F 1
H08C H 0.0797 -0.2082 0.4125 0.045 Uiso 0.350(8) 1 calc R U P F 2
H08D H 0.0089 -0.2468 0.3667 0.045 Uiso 0.350(8) 1 calc R U P F 2
N1 N 0.38936(9) 0.19096(7) 0.00746(7) 0.0175(3) Uani 1 1 d . U . . .
N2 N 0.47545(10) 0.35172(7) -0.00581(7) 0.0203(3) Uani 1 1 d . U . . .
N3 N 0.59911(10) 0.19329(7) 0.03619(7) 0.0211(3) Uani 1 1 d . U . . .
N4 N 0.53542(11) 0.24521(7) -0.12970(8) 0.0269(4) Uani 1 1 d . U . . .
N5 N 0.08750(10) -0.04440(7) 0.33216(7) 0.0237(3) Uani 1 1 d . U . . .
N6 N -0.11656(10) -0.05235(7) 0.27993(7) 0.0194(3) Uani 1 1 d . U . . .
N7 N 0.00985(10) 0.11124(7) 0.27107(7) 0.0214(3) Uani 1 1 d . U . . .
N8 N 0.02526(10) -0.00966(7) 0.15162(7) 0.0210(3) Uani 1 1 d . U . . .
O2 O -0.03991(9) -0.16578(6) 0.40173(6) 0.0274(3) Uani 1 1 d . U . . .
O1 O 0.48089(9) 0.09176(6) 0.13476(6) 0.0280(3) Uani 1 1 d . U . . .
Y1 Y 0.50180(2) 0.25178(2) -0.02934(2) 0.01634(4) Uani 1 1 d . U . . .
Y2 Y 0.00316(2) 0.00764(2) 0.25259(2) 0.01689(5) Uani 1 1 d . U . . .
Li1 Li 0.4877(2) 0.15147(14) 0.06697(15) 0.0249(7) Uani 1 1 d . U . . .
Li2 Li -0.0268(2) -0.09442(15) 0.34525(16) 0.0274(7) Uani 1 1 d . U . . .

loop_
_atom_site_aniso_label
_atom_site_aniso_U_11
_atom_site_aniso_U_22
_atom_site_aniso_U_33
_atom_site_aniso_U_23
_atom_site_aniso_U_13
_atom_site_aniso_U_12
C1 0.0202(10) 0.0240(9) 0.0207(9) -0.0036(7) 0.0020(7) -0.0064(8)
C2 0.0254(11) 0.0312(10) 0.0249(10) 0.0011(8) -0.0054(8) -0.0062(9)
C3 0.0240(11) 0.0255(10) 0.0367(12) -0.0076(9) -0.0027(9) -0.0041(8)
C4 0.0164(9) 0.0247(9) 0.0218(9) 0.0022(7) 0.0041(7) 0.0030(8)
C5 0.0268(10) 0.0318(10) 0.0207(9) -0.0038(8) 0.0040(8) 0.0056(9)
C6 0.0231(11) 0.0373(11) 0.0321(11) 0.0068(9) 0.0106(9) -0.0008(9)
C7 0.0206(10) 0.0209(9) 0.0280(10) -0.0014(8) 0.0015(8) 0.0006(8)
C8 0.0212(10) 0.0298(10) 0.0352(11) 0.0039(9) 0.0043(8) 0.0046(8)
C9 0.0317(12) 0.0345(11) 0.0297(11) 0.0062(9) 0.0016(9) 0.0044(9)
C10 0.0217(10) 0.0153(8) 0.0323(11) -0.0028(8) 0.0002(8) 0.0007(7)
C11 0.0401(13) 0.0247(10) 0.0323(11) -0.0075(9) 0.0001(9) -0.0028(9)
C12 0.0244(11) 0.0210(10) 0.0516(14) -0.0061(9) 0.0024(10) -0.0024(8)
C13 0.0184(9) 0.0191(9) 0.0341(10) -0.0012(8) -0.0055(8) -0.0014(8)
C14 0.0307(11) 0.0320(11) 0.0317(11) -0.0036(9) -0.0093(9) -0.0029(9)
C15 0.0214(10) 0.0300(11) 0.0512(14) -0.0024(10) -0.0062(9) -0.0083(9)
C16 0.0163(10) 0.0248(10) 0.0541(14) -0.0088(9) 0.0037(9) 0.0003(8)
C17 0.0231(12) 0.0266(11) 0.0811(18) -0.0026(11) -0.0083(11) 0.0090(9)
C18 0.0274(12) 0.0290(11) 0.0623(15) -0.0201(11) 0.0116(11) 0.0003(9)
C19 0.0223(10) 0.0375(11) 0.0378(12) 0.0054(9) 0.0138(9) 0.0016(9)
C20 0.0254(11) 0.0428(12) 0.0401(12) 0.0069(10) 0.0094(10) -0.0042(10)
C21 0.027(2) 0.0459(18) 0.062(3) 0.007(2) 0.022(2) 0.0075(17)
C21A 0.027(2) 0.0459(18) 0.062(3) 0.007(2) 0.022(2) 0.0075(17)
C22 0.0513(14) 0.0491(13) 0.0216(10) -0.0094(10) 0.0166(10) -0.0160(11)
C23 0.056(3) 0.058(2) 0.0385(18) -0.0258(15) 0.0124(19) -0.008(2)
C23A 0.056(3) 0.058(2) 0.0385(18) -0.0258(15) 0.0124(19) -0.008(2)
C24 0.0416(14) 0.0761(17) 0.0229(11) 0.0005(11) -0.0017(10) -0.0234(13)
C51 0.0310(11) 0.0315(10) 0.0275(10) 0.0078(9) -0.0091(8) -0.0082(9)
C52 0.0534(15) 0.0420(12) 0.0191(10) -0.0053(9) 0.0056(10) -0.0112(11)
C53 0.029(6) 0.039(7) 0.020(6) -0.007(5) -0.001(5) -0.005(5)
C53A 0.043(2) 0.040(3) 0.024(3) 0.006(2) -0.0129(17) -0.0056(19)
C54 0.0193(14) 0.0293(15) 0.0212(18) 0.0040(12) -0.0013(11) 0.0035(11)
C55 0.0174(17) 0.0425(16) 0.041(4) 0.001(3) -0.002(2) 0.0008(12)
C56 0.033(2) 0.030(2) 0.025(2) 0.0024(17) 0.0005(18) 0.0108(17)
C54A 0.015(3) 0.027(4) 0.017(4) 0.010(3) 0.000(3) -0.003(3)
C55A 0.0174(17) 0.0425(16) 0.041(4) 0.001(3) -0.002(2) 0.0008(12)
C56A 0.019(5) 0.033(6) 0.024(6) 0.000(4) 0.001(4) 0.005(4)
C61 0.0202(10) 0.0240(10) 0.0302(11) -0.0002(8) 0.0026(8) -0.0014(7)
C62 0.0285(12) 0.0428(12) 0.0323(11) -0.0014(10) 0.0110(9) 0.0027(10)
C63 0.0213(10) 0.0312(10) 0.0412(12) 0.0016(9) 0.0006(9) 0.0041(9)
C64 0.0212(10) 0.0235(9) 0.0237(10) 0.0003(7) -0.0030(8) -0.0042(8)
C65 0.0302(11) 0.0208(9) 0.0313(11) -0.0036(8) -0.0017(9) -0.0022(8)
C66 0.0282(11) 0.0305(11) 0.0392(12) 0.0009(9) 0.0022(9) -0.0129(9)
C71 0.0245(11) 0.0213(10) 0.0482(13) -0.0026(9) -0.0038(9) -0.0007(8)
C72 0.0339(13) 0.0288(11) 0.0554(15) 0.0081(10) -0.0101(11) -0.0010(10)
C73 0.0323(13) 0.0527(15) 0.0605(16) -0.0305(13) -0.0040(11) 0.0147(11)
C74 0.0233(10) 0.0231(9) 0.0287(10) -0.0042(8) 0.0047(8) -0.0049(8)
C75 0.0454(14) 0.0508(14) 0.0330(12) -0.0055(10) 0.0103(11) -0.0259(12)
C76 0.0257(11) 0.0273(10) 0.0334(11) -0.0025(8) -0.0024(9) -0.0045(9)
C81 0.0240(10) 0.0385(11) 0.0167(9) -0.0019(8) 0.0043(8) 0.0007(9)
C82 0.0282(13) 0.092(2) 0.0320(13) -0.0097(12) 0.0133(10) -0.0139(12)
C83 0.0393(13) 0.0437(12) 0.0316(11) 0.0023(10) 0.0099(10) 0.0196(11)
C84 0.0223(10) 0.0254(9) 0.0195(9) -0.0025(7) 0.0043(7) -0.0022(8)
C85 0.0374(12) 0.0277(10) 0.0243(10) -0.0008(8) 0.0021(9) -0.0020(9)
C86 0.0222(10) 0.0289(10) 0.0259(10) -0.0007(8) -0.0028(8) 0.0000(8)
C01 0.0423(13) 0.0199(10) 0.0432(13) -0.0033(9) -0.0061(10) -0.0056(9)
C02 0.036(3) 0.042(2) 0.060(2) 0.0169(19) 0.0034(19) -0.0070(19)
C02A 0.083(9) 0.025(4) 0.043(4) 0.007(3) 0.018(5) -0.005(4)
C03 0.091(2) 0.0520(16) 0.0387(14) 0.0080(12) 0.0043(14) -0.0157(15)
C04 0.0572(16) 0.0316(11) 0.0301(12) 0.0004(9) -0.0113(11) -0.0045(11)
C05 0.0566(17) 0.0514(15) 0.0515(15) 0.0043(12) 0.0361(13) 0.0051(13)
C06 0.0381(13) 0.0336(19) 0.0317(11) 0.0116(13) 0.0052(10) -0.0047(15)
C07 0.0381(13) 0.0336(19) 0.0317(11) 0.0116(13) 0.0052(10) -0.0047(15)
C06A 0.0381(13) 0.0336(19) 0.0317(11) 0.0116(13) 0.0052(10) -0.0047(15)
C07A 0.063(6) 0.024(4) 0.049(4) 0.014(3) 0.014(4) 0.006(4)
C08A 0.0470(14) 0.0328(11) 0.0350(12) 0.0100(9) 0.0118(10) 0.0136(10)
N1 0.0134(7) 0.0210(7) 0.0181(7) -0.0024(6) 0.0011(6) -0.0024(6)
N2 0.0184(8) 0.0183(7) 0.0240(8) -0.0019(6) 0.0008(6) 0.0006(6)
N3 0.0138(8) 0.0177(7) 0.0316(9) -0.0063(6) 0.0008(6) 0.0011(6)
N4 0.0252(8) 0.0336(9) 0.0232(8) -0.0043(7) 0.0108(7) -0.0057(7)
N5 0.0179(8) 0.0247(8) 0.0289(8) -0.0045(7) 0.0035(7) -0.0011(7)
N6 0.0167(8) 0.0197(7) 0.0219(8) -0.0007(6) 0.0014(6) -0.0016(6)
N7 0.0192(8) 0.0205(8) 0.0246(8) -0.0024(6) 0.0016(6) -0.0017(6)
N8 0.0187(8) 0.0272(8) 0.0175(8) -0.0028(6) 0.0025(6) -0.0020(7)
O2 0.0257(7) 0.0267(7) 0.0310(7) 0.0064(6) 0.0110(6) 0.0021(6)
O1 0.0320(8) 0.0220(7) 0.0288(7) 0.0004(5) -0.0059(6) -0.0055(6)
Y1 0.01281(8) 0.01772(8) 0.01878(8) -0.00337(6) 0.00315(6) -0.00159(7)
Y2 0.01670(9) 0.01892(8) 0.01528(8) -0.00236(7) 0.00270(6) -0.00413(7)
Li1 0.0194(16) 0.0237(16) 0.0312(17) 0.0006(13) -0.0009(13) 0.0002(13)
Li2 0.0253(17) 0.0269(16) 0.0300(17) 0.0028(13) 0.0010(14) -0.0029(14)

loop_
_atom_type_symbol
_atom_type_description
_atom_type_scat_dispersion_real
_atom_type_scat_dispersion_imag
_atom_type_scat_source
C C 0.0033 0.0016 'International Tables Vol C Tables 4.2.6.8 and 6.1.1.4'
N N 0.0061 0.0033 'International Tables Vol C Tables 4.2.6.8 and 6.1.1.4'
O O 0.0106 0.0060 'International Tables Vol C Tables 4.2.6.8 and 6.1.1.4'
Y Y -2.7962 3.5667 'International Tables Vol C Tables 4.2.6.8 and 6.1.1.4'
Li Li -0.0003 0.0001 'International Tables Vol C Tables 4.2.6.8 and 6.1.1.4'
H H 0.0000 0.0000 'International Tables Vol C Tables 4.2.6.8 and 6.1.1.4'

loop_
_geom_angle_atom_site_label_1
_geom_angle_atom_site_label_2
_geom_angle_atom_site_label_3
_geom_angle
N1 C1 C2 115.66(15)
N1 C1 C3 114.80(15)
C2 C1 C3 109.65(15)
N1 C1 Y1 50.07(8)
C2 C1 Y1 115.88(11)
C3 C1 Y1 133.85(12)
N1 C1 H1 105.2
C2 C1 H1 105.2
C3 C1 H1 105.2
Y1 C1 H1 56.3
C1 C2 H2A 109.5
C1 C2 H2B 109.5
H2A C2 H2B 109.5
C1 C2 H2C 109.5
H2A C2 H2C 109.5
H2B C2 H2C 109.5
C1 C3 H3A 109.5
C1 C3 H3B 109.5
H3A C3 H3B 109.5
C1 C3 H3C 109.5
H3A C3 H3C 109.5
H3B C3 H3C 109.5
N1 C4 C5 108.14(14)
N1 C4 C6 115.50(15)
C5 C4 C6 108.92(15)
N1 C4 H4 108.0
C5 C4 H4 108.0
C6 C4 H4 108.0
C4 C5 H5A 109.5
C4 C5 H5B 109.5
H5A C5 H5B 109.5
C4 C5 H5C 109.5
H5A C5 H5C 109.5
H5B C5 H5C 109.5
C4 C6 H6A 109.5
C4 C6 H6B 109.5
H6A C6 H6B 109.5
C4 C6 H6C 109.5
H6A C6 H6C 109.5
H6B C6 H6C 109.5
N2 C7 C9 113.71(15)
N2 C7 C8 114.50(15)
C9 C7 C8 110.26(15)
N2 C7 Y1 47.63(8)
C9 C7 Y1 119.34(12)
C8 C7 Y1 130.29(12)
N2 C7 H7 105.9
C9 C7 H7 105.9
C8 C7 H7 105.9
Y1 C7 H7 58.6
C7 C8 H8A 109.5
C7 C8 H8B 109.5
H8A C8 H8B 109.5
C7 C8 H8C 109.5
H8A C8 H8C 109.5
H8B C8 H8C 109.5
C7 C9 H9A 109.5
C7 C9 H9B 109.5
H9A C9 H9B 109.5
C7 C9 H9C 109.5
H9A C9 H9C 109.5
H9B C9 H9C 109.5
N2 C10 C11 112.36(15)
N2 C10 C12 110.86(15)
C11 C10 C12 110.88(17)
N2 C10 H10 107.5
C11 C10 H10 107.5
C12 C10 H10 107.5
C10 C11 H11A 109.5
C10 C11 H11B 109.5
H11A C11 H11B 109.5
C10 C11 H11C 109.5
H11A C11 H11C 109.5
H11B C11 H11C 109.5
C10 C12 H12A 109.5
C10 C12 H12B 109.5
H12A C12 H12B 109.5
C10 C12 H12C 109.5
H12A C12 H12C 109.5
H12B C12 H12C 109.5
N3 C13 C15 115.28(16)
N3 C13 C14 114.74(15)
C15 C13 C14 110.39(16)
N3 C13 Y1 50.79(8)
C15 C13 Y1 118.40(13)
C14 C13 Y1 130.38(12)
N3 C13 H13 105.1
C15 C13 H13 105.1
C14 C13 H13 105.1
Y1 C13 H13 54.8
C13 C14 H14A 109.5
C13 C14 H14B 109.5
H14A C14 H14B 109.5
C13 C14 H14C 109.5
H14A C14 H14C 109.5
H14B C14 H14C 109.5
C13 C15 H15A 109.5
C13 C15 H15B 109.5
H15A C15 H15B 109.5
C13 C15 H15C 109.5
H15A C15 H15C 109.5
H15B C15 H15C 109.5
N3 C16 C18 108.23(16)
N3 C16 C17 115.08(18)
C18 C16 C17 108.81(17)
N3 C16 H16 108.2
C18 C16 H16 108.2
C17 C16 H16 108.2
C16 C17 H17A 109.5
C16 C17 H17B 109.5
H17A C17 H17B 109.5
C16 C17 H17C 109.5
H17A C17 H17C 109.5
H17B C17 H17C 109.5
C16 C18 H18A 109.5
C16 C18 H18B 109.5
H18A C18 H18B 109.5
C16 C18 H18C 109.5
H18A C18 H18C 109.5
H18B C18 H18C 109.5
N4 C19 C20 114.74(17)
N4 C19 C21 112.7(3)
C20 C19 C21 109.0(2)
N4 C19 C21A 128.7(12)
C20 C19 C21A 108.5(9)
N4 C19 Y1 48.50(8)
C20 C19 Y1 122.05(13)
C21 C19 Y1 128.93(18)
C21A C19 Y1 123.4(10)
N4 C19 H19A 106.7
C20 C19 H19A 106.7
C21 C19 H19A 106.7
Y1 C19 H19A 58.4
N4 C19 H19C 99.5
C20 C19 H19C 99.5
C21A C19 H19C 99.5
Y1 C19 H19C 51.3
C19 C20 H20A 109.5
C19 C20 H20B 109.5
H20A C20 H20B 109.5
C19 C20 H20C 109.5
H20A C20 H20C 109.5
H20B C20 H20C 109.5
C19 C21 H21A 109.5
C19 C21 H21B 109.5
H21A C21 H21B 109.5
C19 C21 H21C 109.5
H21A C21 H21C 109.5
H21B C21 H21C 109.5
C19 C21A H21D 109.5
C19 C21A H21E 109.5
H21D C21A H21E 109.5
C19 C21A H21F 109.5
H21D C21A H21F 109.5
H21E C21A H21F 109.5
N4 C22 C23A 115.2(3)
N4 C22 C24 110.88(17)
C23A C22 C24 106.8(3)
N4 C22 C23 98.1(8)
C24 C22 C23 129.6(9)
N4 C22 H22A 105.4
C24 C22 H22A 105.4
C23 C22 H22A 105.4
N4 C22 H22C 107.9
C23A C22 H22C 107.9
C24 C22 H22C 107.9
C22 C23 H23A 109.5
C22 C23 H23B 109.5
H23A C23 H23B 109.5
C22 C23 H23C 109.5
H23A C23 H23C 109.5
H23B C23 H23C 109.5
C22 C23A H23D 109.5
C22 C23A H23E 109.5
H23D C23A H23E 109.5
C22 C23A H23F 109.5
H23D C23A H23F 109.5
H23E C23A H23F 109.5
C22 C24 H24A 109.5
C22 C24 H24B 109.5
H24A C24 H24B 109.5
C22 C24 H24C 109.5
H24A C24 H24C 109.5
H24B C24 H24C 109.5
N5 C51 C52 108.21(16)
N5 C51 C53A 110.6(4)
C52 C51 C53A 113.1(4)
N5 C51 C53 130.4(8)
C52 C51 C53 92.1(9)
N5 C51 H51A 107.9
C52 C51 H51A 107.9
C53 C51 H51A 107.9
N5 C51 H51C 108.2
C52 C51 H51C 108.2
C53A C51 H51C 108.2
C51 C52 H52A 109.5
C51 C52 H52B 109.5
H52A C52 H52B 109.5
C51 C52 H52C 109.5
H52A C52 H52C 109.5
H52B C52 H52C 109.5
C51 C53 H53A 109.5
C51 C53 H53B 109.5
H53A C53 H53B 109.5
C51 C53 H53C 109.5
H53A C53 H53C 109.5
H53B C53 H53C 109.5
C51 C53A H53D 109.5
C51 C53A H53E 109.5
H53D C53A H53E 109.5
C51 C53A H53F 109.5
H53D C53A H53F 109.5
H53E C53A H53F 109.5
N5 C54 C55 115.6(4)
N5 C54 C56 113.0(3)
C55 C54 C56 110.0(4)
N5 C54 Y2 52.75(11)
C55 C54 Y2 120.5(4)
C56 C54 Y2 128.7(2)
N5 C54 H54 105.8
C55 C54 H54 105.8
C56 C54 H54 105.8
Y2 C54 H54 53.5
C54 C55 H55A 109.5
C54 C55 H55B 109.5
H55A C55 H55B 109.5
C54 C55 H55C 109.5
H55A C55 H55C 109.5
H55B C55 H55C 109.5
C54 C56 H56A 109.5
C54 C56 H56B 109.5
H56A C56 H56B 109.5
C54 C56 H56C 109.5
H56A C56 H56C 109.5
H56B C56 H56C 109.5
C56A C54A N5 104.8(7)
C56A C54A C55A 110.5(11)
N5 C54A C55A 110.7(11)
C56A C54A H54A 110.3
N5 C54A H54A 110.3
C55A C54A H54A 110.3
C54A C55A H55D 109.5
C54A C55A H55E 109.5
H55D C55A H55E 109.5
C54A C55A H55F 109.5
H55D C55A H55F 109.5
H55E C55A H55F 109.5
C54A C56A H56D 109.5
C54A C56A H56E 109.5
H56D C56A H56E 109.5
C54A C56A H56F 109.5
H56D C56A H56F 109.5
H56E C56A H56F 109.5
N6 C61 C63 115.24(16)
N6 C61 C62 115.41(15)
C63 C61 C62 109.53(16)
N6 C61 Y2 49.02(8)
C63 C61 Y2 115.07(12)
C62 C61 Y2 134.93(13)
N6 C61 H61 105.2
C63 C61 H61 105.2
C62 C61 H61 105.2
Y2 C61 H61 57.5
C61 C62 H62A 109.5
C61 C62 H62B 109.5
H62A C62 H62B 109.5
C61 C62 H62C 109.5
H62A C62 H62C 109.5
H62B C62 H62C 109.5
C61 C63 H63A 109.5
C61 C63 H63B 109.5
H63A C63 H63B 109.5
C61 C63 H63C 109.5
H63A C63 H63C 109.5
H63B C63 H63C 109.5
N6 C64 C65 108.36(15)
N6 C64 C66 115.75(15)
C65 C64 C66 108.37(15)
N6 C64 H64 108.0
C65 C64 H64 108.0
C66 C64 H64 108.0
C64 C65 H65A 109.5
C64 C65 H65B 109.5
H65A C65 H65B 109.5
C64 C65 H65C 109.5
H65A C65 H65C 109.5
H65B C65 H65C 109.5
C64 C66 H66A 109.5
C64 C66 H66B 109.5
H66A C66 H66B 109.5
C64 C66 H66C 109.5
H66A C66 H66C 109.5
H66B C66 H66C 109.5
N7 C71 C72 110.92(16)
N7 C71 C73 112.89(17)
C72 C71 C73 109.37(18)
N7 C71 H71 107.8
C72 C71 H71 107.8
C73 C71 H71 107.8
C71 C72 H72A 109.5
C71 C72 H72B 109.5
H72A C72 H72B 109.5
C71 C72 H72C 109.5
H72A C72 H72C 109.5
H72B C72 H72C 109.5
C71 C73 H73A 109.5
C71 C73 H73B 109.5
H73A C73 H73B 109.5
C71 C73 H73C 109.5
H73A C73 H73C 109.5
H73B C73 H73C 109.5
N7 C74 C75 114.50(17)
N7 C74 C76 115.93(15)
C75 C74 C76 108.85(16)
N7 C74 Y2 48.07(8)
C75 C74 Y2 119.77(13)
C76 C74 Y2 131.07(12)
N7 C74 H74 105.5
C75 C74 H74 105.5
C76 C74 H74 105.5
Y2 C74 H74 57.8
C74 C75 H75A 109.5
C74 C75 H75B 109.5
H75A C75 H75B 109.5
C74 C75 H75C 109.5
H75A C75 H75C 109.5
H75B C75 H75C 109.5
C74 C76 H76A 109.5
C74 C76 H76B 109.5
H76A C76 H76B 109.5
C74 C76 H76C 109.5
H76A C76 H76C 109.5
H76B C76 H76C 109.5
N8 C81 C83 113.14(15)
N8 C81 C82 111.05(16)
C83 C81 C82 110.66(18)
N8 C81 H81 107.2
C83 C81 H81 107.2
C82 C81 H81 107.2
C81 C82 H82A 109.5
C81 C82 H82B 109.5
H82A C82 H82B 109.5
C81 C82 H82C 109.5
H82A C82 H82C 109.5
H82B C82 H82C 109.5
C81 C83 H83A 109.5
C81 C83 H83B 109.5
H83A C83 H83B 109.5
C81 C83 H83C 109.5
H83A C83 H83C 109.5
H83B C83 H83C 109.5
N8 C84 C86 114.30(15)
N8 C84 C85 114.55(15)
C86 C84 C85 110.24(15)
N8 C84 Y2 48.74(8)
C86 C84 Y2 128.39(12)
C85 C84 Y2 121.07(12)
N8 C84 H84 105.6
C86 C84 H84 105.6
C85 C84 H84 105.6
Y2 C84 H84 57.1
C84 C85 H85A 109.5
C84 C85 H85B 109.5
H85A C85 H85B 109.5
C84 C85 H85C 109.5
H85A C85 H85C 109.5
H85B C85 H85C 109.5
C84 C86 H86A 109.5
C84 C86 H86B 109.5
H86A C86 H86B 109.5
C84 C86 H86C 109.5
H86A C86 H86C 109.5
H86B C86 H86C 109.5
O1 C01 C02A 104.9(4)
O1 C01 C02 103.0(2)
O1 C01 H01A 111.2
C02 C01 H01A 111.2
O1 C01 H01B 111.2
C02 C01 H01B 111.2
H01A C01 H01B 109.1
O1 C01 H01C 110.8
C02A C01 H01C 110.8
O1 C01 H01D 110.8
C02A C01 H01D 110.8
H01C C01 H01D 108.8
C03 C02 C01 102.2(3)
C03 C02 H02A 111.3
C01 C02 H02A 111.3
C03 C02 H02B 111.3
C01 C02 H02B 111.3
H02A C02 H02B 109.2
C03 C02A C01 108.7(6)
C03 C02A H02C 109.9
C01 C02A H02C 109.9
C03 C02A H02D 109.9
C01 C02A H02D 109.9
H02C C02A H02D 108.3
C02A C03 C04 105.0(4)
C02 C03 C04 104.2(2)
C02 C03 H03A 110.9
C04 C03 H03A 110.9
C02 C03 H03B 110.9
C04 C03 H03B 110.9
H03A C03 H03B 108.9
C02A C03 H03C 110.7
C04 C03 H03C 110.7
C02A C03 H03D 110.7
C04 C03 H03D 110.7
H03C C03 H03D 108.8
O1 C04 C03 106.42(17)
O1 C04 H04A 110.4
C03 C04 H04A 110.4
O1 C04 H04B 110.4
C03 C04 H04B 110.4
H04A C04 H04B 108.6
C06A C05 O2 112.5(5)
O2 C05 C06 104.6(2)
O2 C05 H05A 110.8
C06 C05 H05A 110.8
O2 C05 H05B 110.8
C06 C05 H05B 110.8
H05A C05 H05B 108.9
C06A C05 H05C 109.1
O2 C05 H05C 109.1
C06A C05 H05D 109.1
O2 C05 H05D 109.1
H05C C05 H05D 107.8
C07 C06 C05 103.0(3)
C07 C06 H06A 111.2
C05 C06 H06A 111.2
C07 C06 H06B 111.2
C05 C06 H06B 111.2
H06A C06 H06B 109.1
C06 C07 C08A 99.3(3)
C06 C07 H07A 111.9
C08A C07 H07A 111.9
C06 C07 H07B 111.9
C08A C07 H07B 111.9
H07A C07 H07B 109.6
C05 C06A C07A 106.9(7)
C05 C06A H06C 110.3
C07A C06A H06C 110.3
C05 C06A H06D 110.3
C07A C06A H06D 110.3
H06C C06A H06D 108.6
C06A C07A C08A 104.5(6)
C06A C07A H07C 110.9
C08A C07A H07C 110.9
C06A C07A H07D 110.9
C08A C07A H07D 110.9
H07C C07A H07D 108.9
O2 C08A C07 107.4(2)
O2 C08A C07A 101.3(4)
O2 C08A H08A 110.2
C07 C08A H08A 110.2
O2 C08A H08B 110.2
C07 C08A H08B 110.2
H08A C08A H08B 108.5
O2 C08A H08C 111.5
C07A C08A H08C 111.5
O2 C08A H08D 111.5
C07A C08A H08D 111.5
H08C C08A H08D 109.3
C4 N1 C1 115.65(14)
C4 N1 Li1 105.48(14)
C1 N1 Li1 121.94(14)
C4 N1 Y1 126.26(11)
C1 N1 Y1 100.65(10)
Li1 N1 Y1 84.64(10)
C7 N2 C10 113.47(14)
C7 N2 Y1 103.03(10)
C10 N2 Y1 143.05(12)
C13 N3 C16 115.27(14)
C13 N3 Li1 119.63(14)
C16 N3 Li1 105.46(14)
C13 N3 Y1 99.60(10)
C16 N3 Y1 129.89(12)
Li1 N3 Y1 84.88(10)
C19 N4 C22 114.87(16)
C19 N4 Y1 101.82(12)
C22 N4 Y1 143.06(14)
C51 N5 C54 121.01(18)
C51 N5 C54A 96.5(3)
C51 N5 Li2 105.37(15)
C54 N5 Li2 120.64(16)
C54A N5 Li2 113.8(3)
C51 N5 Y2 124.38(12)
C54 N5 Y2 96.12(16)
C54A N5 Y2 129.6(3)
Li2 N5 Y2 84.91(11)
C64 N6 C61 115.47(14)
C64 N6 Li2 104.71(14)
C61 N6 Li2 120.27(14)
C64 N6 Y2 127.11(11)
C61 N6 Y2 102.23(10)
Li2 N6 Y2 84.68(10)
C71 N7 C74 113.69(14)
C71 N7 Y2 143.67(12)
C74 N7 Y2 102.54(11)
C84 N8 C81 112.57(14)
C84 N8 Y2 101.30(10)
C81 N8 Y2 145.97(12)
C08A O2 C05 108.27(15)
C08A O2 Li2 124.67(15)
C05 O2 Li2 126.59(16)
C01 O1 C04 108.66(14)
C01 O1 Li1 121.83(15)
C04 O1 Li1 129.51(15)
N2 Y1 N4 109.38(6)
N2 Y1 N3 119.66(5)
N4 Y1 N3 110.86(6)
N2 Y1 N1 107.70(5)
N4 Y1 N1 120.73(5)
N3 Y1 N1 87.73(5)
N2 Y1 C19 101.75(6)
N4 Y1 C19 29.68(6)
N3 Y1 C19 92.33(6)
N1 Y1 C19 145.97(5)
N2 Y1 C7 29.33(5)
N4 Y1 C7 96.35(6)
N3 Y1 C7 147.06(5)
N1 Y1 C7 94.16(5)
C19 Y1 C7 103.69(5)
N2 Y1 C13 90.86(5)
N4 Y1 C13 119.82(6)
N3 Y1 C13 29.61(5)
N1 Y1 C13 103.92(5)
C19 Y1 C13 92.13(6)
C7 Y1 C13 119.76(5)
N2 Y1 Li1 120.48(7)
N4 Y1 Li1 130.14(7)
N3 Y1 Li1 43.93(7)
N1 Y1 Li1 43.99(7)
C19 Y1 Li1 129.28(7)
C7 Y1 Li1 126.96(7)
C13 Y1 Li1 62.69(7)
N2 Y1 C1 121.08(5)
N4 Y1 C1 91.51(5)
N3 Y1 C1 100.75(5)
N1 Y1 C1 29.28(5)
C19 Y1 C1 118.50(6)
C7 Y1 C1 96.58(5)
C13 Y1 C1 125.69(5)
Li1 Y1 C1 63.26(7)
N8 Y2 N7 108.87(5)
N8 Y2 N5 120.35(5)
N7 Y2 N5 108.89(5)
N8 Y2 N6 108.93(5)
N7 Y2 N6 121.31(5)
N5 Y2 N6 88.02(5)
N8 Y2 C84 29.96(5)
N7 Y2 C84 96.10(5)
N5 Y2 C84 148.65(5)
N6 Y2 C84 95.04(5)
N8 Y2 C54 89.75(8)
N7 Y2 C54 118.93(7)
N5 Y2 C54 31.13(7)
N6 Y2 C54 104.35(7)
C84 Y2 C54 119.30(7)
N8 Y2 C74 100.32(5)
N7 Y2 C74 29.40(5)
N5 Y2 C74 91.17(5)
N6 Y2 C74 146.46(5)
C84 Y2 C74 102.69(5)
C54 Y2 C74 91.55(7)
N8 Y2 Li2 123.76(7)
N7 Y2 Li2 127.36(7)
N5 Y2 Li2 44.03(7)
N6 Y2 Li2 44.02(7)
C84 Y2 Li2 129.87(7)
C54 Y2 Li2 64.28(9)
C74 Y2 Li2 127.43(7)
N8 Y2 C61 121.14(5)
N7 Y2 C61 92.73(5)
N5 Y2 C61 101.14(5)
N6 Y2 C61 28.75(5)
C84 Y2 C61 96.12(5)
C54 Y2 C61 126.62(7)
C74 Y2 C61 119.84(5)
Li2 Y2 C61 62.35(7)
O1 Li1 N3 127.44(18)
O1 Li1 N1 130.24(17)
N3 Li1 N1 102.32(15)
O1 Li1 Y1 175.17(16)
N3 Li1 Y1 51.19(8)
N1 Li1 Y1 51.37(8)
O2 Li2 N5 127.05(18)
O2 Li2 N6 130.55(18)
N5 Li2 N6 102.31(15)
O2 Li2 Y2 175.07(16)
N5 Li2 Y2 51.06(8)
N6 Li2 Y2 51.30(8)

loop_
_geom_bond_atom_site_label_1
_geom_bond_atom_site_label_2
_geom_bond_distance
C1 N1 1.476(2)
C1 C2 1.534(3)
C1 C3 1.543(2)
C1 Y1 2.9672(17)
C1 H1 1.0000
C2 H2A 0.9800
C2 H2B 0.9800
C2 H2C 0.9800
C3 H3A 0.9800
C3 H3B 0.9800
C3 H3C 0.9800
C4 N1 1.473(2)
C4 C5 1.528(3)
C4 C6 1.532(2)
C4 H4 1.0000
C5 H5A 0.9800
C5 H5B 0.9800
C5 H5C 0.9800
C6 H6A 0.9800
C6 H6B 0.9800
C6 H6C 0.9800
C7 N2 1.465(2)
C7 C9 1.534(3)
C7 C8 1.538(2)
C7 Y1 2.9141(18)
C7 H7 1.0000
C8 H8A 0.9800
C8 H8B 0.9800
C8 H8C 0.9800
C9 H9A 0.9800
C9 H9B 0.9800
C9 H9C 0.9800
C10 N2 1.470(2)
C10 C11 1.531(3)
C10 C12 1.531(3)
C10 H10 1.0000
C11 H11A 0.9800
C11 H11B 0.9800
C11 H11C 0.9800
C12 H12A 0.9800
C12 H12B 0.9800
C12 H12C 0.9800
C13 N3 1.472(2)
C13 C15 1.535(3)
C13 C14 1.536(3)
C13 Y1 2.9378(19)
C13 H13 1.0000
C14 H14A 0.9800
C14 H14B 0.9800
C14 H14C 0.9800
C15 H15A 0.9800
C15 H15B 0.9800
C15 H15C 0.9800
C16 N3 1.472(2)
C16 C18 1.523(3)
C16 C17 1.535(3)
C16 H16 1.0000
C17 H17A 0.9800
C17 H17B 0.9800
C17 H17C 0.9800
C18 H18A 0.9800
C18 H18B 0.9800
C18 H18C 0.9800
C19 N4 1.464(2)
C19 C20 1.542(3)
C19 C21 1.543(4)
C19 C21A 1.57(2)
C19 Y1 2.8951(19)
C19 H19A 1.0000
C19 H19C 1.0000
C20 H20A 0.9800
C20 H20B 0.9800
C20 H20C 0.9800
C21 H21A 0.9800
C21 H21B 0.9800
C21 H21C 0.9800
C21A H21D 0.9800
C21A H21E 0.9800
C21A H21F 0.9800
C22 N4 1.468(3)
C22 C23A 1.506(4)
C22 C24 1.528(3)
C22 C23 1.79(2)
C22 H22A 1.0000
C22 H22C 1.0000
C23 H23A 0.9800
C23 H23B 0.9800
C23 H23C 0.9800
C23A H23D 0.9800
C23A H23E 0.9800
C23A H23F 0.9800
C24 H24A 0.9800
C24 H24B 0.9800
C24 H24C 0.9800
C51 N5 1.465(2)
C51 C52 1.522(3)
C51 C53A 1.536(4)
C51 C53 1.584(14)
C51 H51A 1.0000
C51 H51C 1.0000
C52 H52A 0.9800
C52 H52B 0.9800
C52 H52C 0.9800
C53 H53A 0.9800
C53 H53B 0.9800
C53 H53C 0.9800
C53A H53D 0.9800
C53A H53E 0.9800
C53A H53F 0.9800
C54 N5 1.503(3)
C54 C55 1.509(9)
C54 C56 1.531(6)
C54 Y2 2.891(3)
C54 H54 1.0000
C55 H55A 0.9800
C55 H55B 0.9800
C55 H55C 0.9800
C56 H56A 0.9800
C56 H56B 0.9800
C56 H56C 0.9800
C54A C56A 1.500(16)
C54A N5 1.516(7)
C54A C55A 1.59(3)
C54A H54A 1.0000
C55A H55D 0.9800
C55A H55E 0.9800
C55A H55F 0.9800
C56A H56D 0.9800
C56A H56E 0.9800
C56A H56F 0.9800
C61 N6 1.480(2)
C61 C63 1.532(3)
C61 C62 1.540(3)
C61 Y2 3.0076(19)
C61 H61 1.0000
C62 H62A 0.9800
C62 H62B 0.9800
C62 H62C 0.9800
C63 H63A 0.9800
C63 H63B 0.9800
C63 H63C 0.9800
C64 N6 1.474(2)
C64 C65 1.525(3)
C64 C66 1.535(2)
C64 H64 1.0000
C65 H65A 0.9800
C65 H65B 0.9800
C65 H65C 0.9800
C66 H66A 0.9800
C66 H66B 0.9800
C66 H66C 0.9800
C71 N7 1.465(2)
C71 C72 1.527(3)
C71 C73 1.534(3)
C71 H71 1.0000
C72 H72A 0.9800
C72 H72B 0.9800
C72 H72C 0.9800
C73 H73A 0.9800
C73 H73B 0.9800
C73 H73C 0.9800
C74 N7 1.466(2)
C74 C75 1.532(3)
C74 C76 1.535(3)
C74 Y2 2.9157(18)
C74 H74 1.0000
C75 H75A 0.9800
C75 H75B 0.9800
C75 H75C 0.9800
C76 H76A 0.9800
C76 H76B 0.9800
C76 H76C 0.9800
C81 N8 1.472(2)
C81 C83 1.525(3)
C81 C82 1.527(3)
C81 H81 1.0000
C82 H82A 0.9800
C82 H82B 0.9800
C82 H82C 0.9800
C83 H83A 0.9800
C83 H83B 0.9800
C83 H83C 0.9800
C84 N8 1.467(2)
C84 C86 1.536(2)
C84 C85 1.539(2)
C84 Y2 2.8806(18)
C84 H84 1.0000
C85 H85A 0.9800
C85 H85B 0.9800
C85 H85C 0.9800
C86 H86A 0.9800
C86 H86B 0.9800
C86 H86C 0.9800
C01 O1 1.439(2)
C01 C02A 1.484(9)
C01 C02 1.531(5)
C01 H01A 0.9900
C01 H01B 0.9900
C01 H01C 0.9900
C01 H01D 0.9900
C02 C03 1.471(5)
C02 H02A 0.9900
C02 H02B 0.9900
C02A C03 1.391(8)
C02A H02C 0.9900
C02A H02D 0.9900
C03 C04 1.503(3)
C03 H03A 0.9900
C03 H03B 0.9900
C03 H03C 0.9900
C03 H03D 0.9900
C04 O1 1.447(2)
C04 H04A 0.9900
C04 H04B 0.9900
C05 C06A 1.248(9)
C05 O2 1.443(2)
C05 C06 1.608(5)
C05 H05A 0.9900
C05 H05B 0.9900
C05 H05C 0.9900
C05 H05D 0.9900
C06 C07 1.511(6)
C06 H06A 0.9900
C06 H06B 0.9900
C07 C08A 1.518(4)
C07 H07A 0.9900
C07 H07B 0.9900
C06A C07A 1.490(12)
C06A H06C 0.9900
C06A H06D 0.9900
C07A C08A 1.562(8)
C07A H07C 0.9900
C07A H07D 0.9900
C08A O2 1.440(2)
C08A H08A 0.9900
C08A H08B 0.9900
C08A H08C 0.9900
C08A H08D 0.9900
N1 Li1 2.058(3)
N1 Y1 2.3153(14)
N2 Y1 2.2100(14)
N3 Li1 2.056(3)
N3 Y1 2.3088(15)
N4 Y1 2.2153(15)
N5 Li2 2.068(4)
N5 Y2 2.3146(16)
N6 Li2 2.069(4)
N6 Y2 2.3233(14)
N7 Y2 2.2221(14)
N8 Y2 2.2081(14)
O2 Li2 1.939(3)
O1 Li1 1.913(3)
Y1 Li1 2.951(3)
Y2 Li2 2.964(3)
